data_4001360
loop_
_publ_author_name
'Chisaka, Jiro'
'Lu, Ming'
'Nagamatsu, Shuichi'
'Chikamatsu, Masayuki'
'Yoshida, Yuji'
'Goto, Midori'
'Azumi, Reiko'
'Yamashita, Masafumi'
'Yase, Kiyoshi'

_publ_section_title
;
 Structure and Electrical Properties of Unsubstituted Oligothiophenes
 End-Capped at the \b-Position
;
_journal_issue 10
_journal_name_full 'Chemistry of Materials'
_journal_page_first 2694
_journal_paper_doi 10.1021/cm0701658
_journal_volume 19
_journal_year 2007
_chemical_formula_sum 'C24 H14 S6'
_chemical_formula_weight 494.71
_chemical_name_systematic
; 
 3,2':5',2'':5'',2''':5''',2'''':5'''',3'''''-sexithiophene 
;
_space_group_IT_number 14
_symmetry_cell_setting monoclinic
_symmetry_space_group_name_Hall '-P 2ybc'
_symmetry_space_group_name_H-M 'P 1 21/c 1'
_atom_sites_solution_hydrogens geom
_atom_sites_solution_primary direct
_atom_sites_solution_secondary difmap
_audit_creation_method SHELXL-97
_cell_angle_alpha 90.00
_cell_angle_beta 91.434(2)
_cell_angle_gamma 90.00
_cell_formula_units_Z 2
_cell_length_a 22.447(2)
_cell_length_b 7.7159(7)
_cell_length_c 5.9918(6)
_cell_measurement_reflns_used 4052
_cell_measurement_temperature 183(2)
_cell_measurement_theta_max 28.078
_cell_measurement_theta_min 2.640
_cell_volume 1037.45(17)
_computing_cell_refinement 'Bruker SMART'
_computing_data_collection 'Bruker SMART'
_computing_data_reduction 'Bruker SMART'
_computing_molecular_graphics 'Bruker SHELXTL'
_computing_publication_material 'Bruker SHELXTL'
_computing_structure_refinement 'SHELXL-97 (Sheldrick, 1997)'
_computing_structure_solution 'SHELXS-97 (Sheldrick, 1990)'
_diffrn_ambient_temperature 183(2)
_diffrn_detector_area_resol_mean 8.366
_diffrn_measured_fraction_theta_full 0.998
_diffrn_measured_fraction_theta_max 0.924
_diffrn_measurement_device_type 'CCD area detector'
_diffrn_measurement_method 'phi and omega scans'
_diffrn_radiation_monochromator graphite
_diffrn_radiation_source 'rotating unit'
_diffrn_radiation_type MoK\a
_diffrn_radiation_wavelength 0.71073
_diffrn_reflns_av_R_equivalents 0.0128
_diffrn_reflns_av_sigmaI/netI 0.0167
_diffrn_reflns_limit_h_max 28
_diffrn_reflns_limit_h_min -29
_diffrn_reflns_limit_k_max 10
_diffrn_reflns_limit_k_min -7
_diffrn_reflns_limit_l_max 7
_diffrn_reflns_limit_l_min -7
_diffrn_reflns_number 5963
_diffrn_reflns_theta_full 26.02
_diffrn_reflns_theta_max 28.08
_diffrn_reflns_theta_min 0.91
_diffrn_standards_decay_% 0.00
_diffrn_standards_interval_time 810
_diffrn_standards_number 132
_exptl_absorpt_coefficient_mu 0.670
_exptl_absorpt_correction_T_max 0.9802
_exptl_absorpt_correction_T_min 0.8242
_exptl_absorpt_correction_type multi-scan
_exptl_absorpt_process_details sadabs
_exptl_crystal_colour orange
_exptl_crystal_density_diffrn 1.584
_exptl_crystal_density_method 'not measured'
_exptl_crystal_description plate
_exptl_crystal_F_000 508
_exptl_crystal_size_max 0.30
_exptl_crystal_size_mid 0.30
_exptl_crystal_size_min 0.03
_refine_diff_density_max 0.871
_refine_diff_density_min -0.646
_refine_diff_density_rms 0.103
_refine_ls_extinction_method none
_refine_ls_goodness_of_fit_ref 1.114
_refine_ls_hydrogen_treatment constr
_refine_ls_matrix_type full
_refine_ls_number_parameters 136
_refine_ls_number_reflns 2318
_refine_ls_number_restraints 0
_refine_ls_restrained_S_all 1.114
_refine_ls_R_factor_all 0.0485
_refine_ls_R_factor_gt 0.0438
_refine_ls_shift/su_max 0.001
_refine_ls_shift/su_mean 0.000
_refine_ls_structure_factor_coef Fsqd
_refine_ls_weighting_details 'calc w=1/[\s^2^(Fo^2^)+(0.0855P)^2^+1.4147P] where P=(Fo^2^+2Fc^2^)/3'
_refine_ls_weighting_scheme calc
_refine_ls_wR_factor_gt 0.1376
_refine_ls_wR_factor_ref 0.1511
_reflns_number_gt 2096
_reflns_number_total 2318
_reflns_threshold_expression >2sigma(I)
_cod_data_source_file cm0701658si20070118_063602.cif
_cod_data_source_block beta6T-c
_cod_depositor_comments
;
The following automatic conversions were performed:

'_symmetry_cell_setting' value 'Monoclinic' changed to 'monoclinic'
according to /home/saulius/struct/CIF-dictionaries/cif_core.dic
dictionary named 'cif_core.dic' version 2.4.1 from 2010-06-29.

Automatic conversion script
Id: cif_fix_values 1715 2011-07-08 13:25:40Z adriana 
;
_cod_original_cell_volume 1037.44(17)
_cod_original_sg_symbol_H-M P2(1)/c
_cod_database_code 4001360

loop_
_symmetry_equiv_pos_as_xyz
'x, y, z'
'-x, y+1/2, -z+1/2'
'-x, -y, -z'
'x, -y-1/2, z-1/2'

loop_
_atom_site_label
_atom_site_type_symbol
_atom_site_fract_x
_atom_site_fract_y
_atom_site_fract_z
_atom_site_U_iso_or_equiv
_atom_site_adp_type
_atom_site_occupancy
_atom_site_symmetry_multiplicity
_atom_site_calc_flag
_atom_site_refinement_flags
C1 C 0.05050(11) 0.5268(4) 0.2810(5) 0.0285(6) Uani 1 1 d .
H1 H 0.0101 0.5633 0.2829 0.034 Uiso 1 1 calc R
C2 C 0.09643(12) 0.5711(4) 0.4501(5) 0.0279(6) Uani 1 1 d .
H2 H 0.0897 0.6431 0.5756 0.033 Uiso 1 1 calc R
C3 C 0.15223(11) 0.4936(3) 0.4042(4) 0.0211(5) Uani 1 1 d .
C4 C 0.14921(12) 0.3981(4) 0.2089(5) 0.0276(6) Uani 1 1 d .
H4 H 0.1818 0.3364 0.1494 0.033 Uiso 1 1 calc R
C5 C 0.20545(10) 0.5143(3) 0.5462(4) 0.0201(5) Uani 1 1 d .
C6 C 0.20972(11) 0.5952(3) 0.7495(4) 0.0236(5) Uani 1 1 d .
H6 H 0.1767 0.6470 0.8198 0.028 Uiso 1 1 calc R
C7 C 0.26796(11) 0.5942(3) 0.8445(4) 0.0237(5) Uani 1 1 d .
H7 H 0.2780 0.6454 0.9847 0.028 Uiso 1 1 calc R
C8 C 0.30860(11) 0.5115(3) 0.7135(4) 0.0199(5) Uani 1 1 d .
C9 C 0.37177(11) 0.4859(3) 0.7560(4) 0.0204(5) Uani 1 1 d .
C10 C 0.41252(11) 0.4035(3) 0.6280(4) 0.0219(5) Uani 1 1 d .
H10 H 0.4028 0.3512 0.4883 0.026 Uiso 1 1 calc R
C11 C 0.47075(11) 0.4038(3) 0.7244(4) 0.0224(5) Uani 1 1 d .
H11 H 0.5040 0.3516 0.6563 0.027 Uiso 1 1 calc R
C12 C 0.47414(10) 0.4876(3) 0.9268(4) 0.0196(5) Uani 1 1 d .
S1 S 0.07974(4) 0.40474(12) 0.08842(13) 0.0408(3) Uani 1 1 d .
S2 S 0.27435(3) 0.43440(8) 0.47051(10) 0.0236(2) Uani 1 1 d .
S3 S 0.40500(3) 0.56640(8) 0.99964(10) 0.0235(2) Uani 1 1 d .

loop_
_atom_site_aniso_label
_atom_site_aniso_U_11
_atom_site_aniso_U_22
_atom_site_aniso_U_33
_atom_site_aniso_U_23
_atom_site_aniso_U_13
_atom_site_aniso_U_12
C1 0.0143(11) 0.0362(14) 0.0354(14) 0.0186(11) 0.0075(9) 0.0107(10)
C2 0.0235(13) 0.0337(14) 0.0263(13) -0.0011(10) -0.0023(10) 0.0022(10)
C3 0.0202(11) 0.0220(11) 0.0209(11) 0.0011(9) -0.0029(9) -0.0029(9)
C4 0.0225(12) 0.0336(13) 0.0264(13) -0.0046(10) -0.0057(10) 0.0006(10)
C5 0.0180(11) 0.0202(11) 0.0221(11) 0.0009(9) -0.0017(8) 0.0004(9)
C6 0.0213(12) 0.0265(12) 0.0230(12) -0.0022(9) 0.0012(9) 0.0025(9)
C7 0.0241(12) 0.0272(12) 0.0195(11) -0.0027(9) -0.0032(9) 0.0008(9)
C8 0.0208(11) 0.0205(11) 0.0182(10) 0.0011(9) -0.0037(8) 0.0002(9)
C9 0.0220(12) 0.0194(11) 0.0194(10) 0.0009(9) -0.0042(9) -0.0008(9)
C10 0.0221(12) 0.0250(12) 0.0184(11) -0.0023(9) -0.0025(9) -0.0004(9)
C11 0.0216(12) 0.0248(12) 0.0208(12) -0.0017(9) 0.0003(9) 0.0016(9)
C12 0.0195(11) 0.0189(11) 0.0204(11) 0.0009(9) -0.0016(9) -0.0008(8)
S1 0.0377(4) 0.0507(5) 0.0336(4) -0.0025(3) -0.0098(3) -0.0048(3)
S2 0.0197(3) 0.0303(4) 0.0207(3) -0.0068(2) -0.0032(2) 0.0029(2)
S3 0.0204(3) 0.0291(4) 0.0207(3) -0.0069(2) -0.0035(2) 0.0028(2)

loop_
_atom_type_symbol
_atom_type_description
_atom_type_scat_dispersion_real
_atom_type_scat_dispersion_imag
_atom_type_scat_source
C C 0.0033 0.0016 'International Tables Vol C Tables 4.2.6.8 and 6.1.1.4'
H H 0.0000 0.0000 'International Tables Vol C Tables 4.2.6.8 and 6.1.1.4'
S S 0.1246 0.1234 'International Tables Vol C Tables 4.2.6.8 and 6.1.1.4'

loop_
_geom_angle_atom_site_label_1
_geom_angle_atom_site_label_2
_geom_angle_atom_site_label_3
_geom_angle
_geom_angle_site_symmetry_1
_geom_angle_site_symmetry_3
C2 C1 S1 109.44(18) . .
C2 C1 H1 125.3 . .
S1 C1 H1 125.3 . .
C3 C2 C1 112.1(2) . .
C3 C2 H2 124.0 . .
C1 C2 H2 124.0 . .
C4 C3 C2 111.3(2) . .
C4 C3 C5 125.0(2) . .
C2 C3 C5 123.7(2) . .
C3 C4 S1 111.6(2) . .
C3 C4 H4 124.2 . .
S1 C4 H4 124.2 . .
C6 C5 C3 127.4(2) . .
C6 C5 S2 110.56(18) . .
C3 C5 S2 122.07(18) . .
C5 C6 C7 113.5(2) . .
C5 C6 H6 123.2 . .
C7 C6 H6 123.2 . .
C8 C7 C6 113.1(2) . .
C8 C7 H7 123.4 . .
C6 C7 H7 123.4 . .
C7 C8 C9 128.6(2) . .
C7 C8 S2 110.60(18) . .
C9 C8 S2 120.84(19) . .
C10 C9 C8 129.2(2) . .
C10 C9 S3 111.03(18) . .
C8 C9 S3 119.81(19) . .
C9 C10 C11 113.2(2) . .
C9 C10 H10 123.4 . .
C11 C10 H10 123.4 . .
C12 C11 C10 113.0(2) . .
C12 C11 H11 123.5 . .
C10 C11 H11 123.5 . .
C11 C12 C12 128.4(3) . 3_667
C11 C12 S3 110.90(18) . .
C12 C12 S3 120.7(2) 3_667 .
C1 S1 C4 95.59(14) . .
C8 S2 C5 92.18(11) . .
C12 S3 C9 91.81(12) . .

loop_
_geom_bond_atom_site_label_1
_geom_bond_atom_site_label_2
_geom_bond_distance
_geom_bond_site_symmetry_2
C1 C2 1.468(4) .
C1 S1 1.639(3) .
C1 H1 0.9500 .
C2 C3 1.421(4) .
C2 H2 0.9500 .
C3 C4 1.383(4) .
C3 C5 1.458(3) .
C4 S1 1.703(3) .
C4 H4 0.9500 .
C5 C6 1.369(3) .
C5 S2 1.736(2) .
C6 C7 1.413(3) .
C6 H6 0.9500 .
C7 C8 1.375(3) .
C7 H7 0.9500 .
C8 C9 1.448(3) .
C8 S2 1.735(2) .
C9 C10 1.366(3) .
C9 S3 1.737(2) .
C10 C11 1.416(3) .
C10 H10 0.9500 .
C11 C12 1.375(3) .
C11 H11 0.9500 .
C12 C12 1.450(4) 3_667
C12 S3 1.733(2) .

loop_
_geom_torsion_atom_site_label_1
_geom_torsion_atom_site_label_2
_geom_torsion_atom_site_label_3
_geom_torsion_atom_site_label_4
_geom_torsion
_geom_torsion_site_symmetry_1
_geom_torsion_site_symmetry_4
S1 C1 C2 C3 -1.5(3) . .
C1 C2 C3 C4 1.0(3) . .
C1 C2 C3 C5 -179.3(2) . .
C2 C3 C4 S1 0.0(3) . .
C5 C3 C4 S1 -179.8(2) . .
C4 C3 C5 C6 -174.2(3) . .
C2 C3 C5 C6 6.1(4) . .
C4 C3 C5 S2 5.9(4) . .
C2 C3 C5 S2 -173.8(2) . .
C3 C5 C6 C7 -179.6(2) . .
S2 C5 C6 C7 0.3(3) . .
C5 C6 C7 C8 -0.2(3) . .
C6 C7 C8 C9 179.8(2) . .
C6 C7 C8 S2 0.0(3) . .
C7 C8 C9 C10 179.6(2) . .
S2 C8 C9 C10 -0.6(4) . .
C7 C8 C9 S3 -0.4(4) . .
S2 C8 C9 S3 179.39(12) . .
C8 C9 C10 C11 -179.9(2) . .
S3 C9 C10 C11 0.1(3) . .
C9 C10 C11 C12 -0.2(3) . .
C10 C11 C12 C12 179.5(3) . 3_667
C10 C11 C12 S3 0.1(3) . .
C2 C1 S1 C4 1.3(2) . .
C3 C4 S1 C1 -0.8(2) . .
C7 C8 S2 C5 0.1(2) . .
C9 C8 S2 C5 -179.7(2) . .
C6 C5 S2 C8 -0.2(2) . .
C3 C5 S2 C8 179.7(2) . .
C11 C12 S3 C9 -0.06(19) . .
C12 C12 S3 C9 -179.5(3) 3_667 .
C10 C9 S3 C12 0.0(2) . .
C8 C9 S3 C12 180.0(2) . .
